data_4032318
loop_
_publ_author_name
'Sakaguchi, Yukiho'
'Yamada, Shigeyuki'
'Konno, Tsutomu'
'Agou, Tomohiro'
'Kubota, Toshio'

_publ_section_title
;
 Stereochemically Defined Various Multisubstituted Alkenes Bearing a
 Tetrafluoroethylene (-CF2CF2-) Fragment.
;
_journal_issue 3
_journal_name_full 'The Journal of organic chemistry'
_journal_page_first 1618
_journal_page_last 1631
_journal_paper_doi 10.1021/acs.joc.6b02793
_journal_volume 82
_journal_year 2017
_chemical_formula_moiety 'C16 H11 Br F4'
_chemical_formula_sum 'C16 H11 Br F4'
_chemical_formula_weight 359.16
_space_group_crystal_system triclinic
_space_group_IT_number 2
_space_group_name_Hall '-P 1'
_space_group_name_H-M_alt 'P -1'
_symmetry_space_group_name_Hall '-P 1'
_symmetry_space_group_name_H-M 'P -1'
_atom_sites_solution_hydrogens geom
_audit_creation_method SHELXL-2014/7
_cell_angle_alpha 89.552(2)
_cell_angle_beta 84.710(2)
_cell_angle_gamma 76.664(2)
_cell_formula_units_Z 4
_cell_length_a 5.7440(2)
_cell_length_b 9.8680(2)
_cell_length_c 26.1249(6)
_cell_measurement_reflns_used 16510
_cell_measurement_temperature 173(2)
_cell_measurement_theta_max 30.00
_cell_measurement_theta_min 2.23
_cell_volume 1434.60(7)
_computing_cell_refinement 'CrysAlisPro 1.171.38.43 (Rigaku OD, 2015)'
_computing_data_collection CrystalClear
_computing_data_reduction 'CrysAlisPro 1.171.38.43 (Rigaku OD, 2015)'
_computing_molecular_graphics
;
Yadokari-XG 2014 (Wakita, Nemoto, et al., 2016)
;
_computing_publication_material
;
Yadokari-XG 2014 (Wakita, Nemoto, et al., 2016)
;
_computing_structure_refinement 'SHELXL-2014/7 (Sheldrick, 2014)'
_computing_structure_solution SHELXT-2013
_diffrn_ambient_temperature 173(2)
_diffrn_measured_fraction_theta_full 0.998
_diffrn_measured_fraction_theta_max 0.998
_diffrn_measurement_device_type ccd
_diffrn_measurement_method \w
_diffrn_radiation_type MoK\a
_diffrn_radiation_wavelength 0.71073
_diffrn_reflns_av_R_equivalents 0.0376
_diffrn_reflns_av_unetI/netI 0.0261
_diffrn_reflns_Laue_measured_fraction_full 0.998
_diffrn_reflns_Laue_measured_fraction_max 0.998
_diffrn_reflns_limit_h_max 6
_diffrn_reflns_limit_h_min -6
_diffrn_reflns_limit_k_max 11
_diffrn_reflns_limit_k_min -11
_diffrn_reflns_limit_l_max 31
_diffrn_reflns_limit_l_min -31
_diffrn_reflns_number 25983
_diffrn_reflns_point_group_measured_fraction_full 0.998
_diffrn_reflns_point_group_measured_fraction_max 0.998
_diffrn_reflns_theta_full 25.242
_diffrn_reflns_theta_max 25.499
_diffrn_reflns_theta_min 2.619
_diffrn_source 'fine-focus sealed X-ray tube'
_exptl_absorpt_coefficient_mu 2.899
_exptl_absorpt_correction_T_max 0.560
_exptl_absorpt_correction_T_min 0.486
_exptl_absorpt_correction_type multi-scan
_exptl_absorpt_process_details
;
CrysAlisPro 1.171.38.43 (Rigaku Oxford Diffraction, 2015)
Empirical absorption correction using spherical harmonics,
 implemented in SCALE3 ABSPACK scaling algorithm.
;
_exptl_crystal_colour colourless
_exptl_crystal_density_diffrn 1.663
_exptl_crystal_description block
_exptl_crystal_F_000 712
_exptl_crystal_size_max 0.300
_exptl_crystal_size_mid 0.210
_exptl_crystal_size_min 0.200
_exptl_transmission_factor_max 0.560
_exptl_transmission_factor_min 0.486
_refine_diff_density_max 0.434
_refine_diff_density_min -0.470
_refine_diff_density_rms 0.048
_refine_ls_extinction_method none
_refine_ls_goodness_of_fit_ref 1.011
_refine_ls_hydrogen_treatment constr
_refine_ls_matrix_type full
_refine_ls_number_parameters 379
_refine_ls_number_reflns 5318
_refine_ls_number_restraints 0
_refine_ls_restrained_S_all 1.011
_refine_ls_R_factor_all 0.0421
_refine_ls_R_factor_gt 0.0302
_refine_ls_shift/su_max 0.001
_refine_ls_shift/su_mean 0.000
_refine_ls_structure_factor_coef Fsqd
_refine_ls_weighting_details 'w=1/[\s^2^(Fo^2^)+(0.0287P)^2^+0.8109P] where P=(Fo^2^+2Fc^2^)/3'
_refine_ls_weighting_scheme calc
_refine_ls_wR_factor_gt 0.0652
_refine_ls_wR_factor_ref 0.0711
_reflns_Friedel_coverage 0.000
_reflns_number_gt 4385
_reflns_number_total 5318
_reflns_threshold_expression 'I > 2\s(I)'
_cod_data_source_file jo6b02793_si_003.cif
_cod_data_source_block yamada1
_cod_database_code 4032318
_shelx_shelxl_version_number 2014/7
_shelx_space_group_comment
;
The symmetry employed for this shelxl refinement is uniquely defined
by the following loop, which should always be used as a source of
symmetry information in preference to the above space-group names.
They are only intended as comments.
;
_shelx_estimated_absorpt_t_min 0.477
_shelx_estimated_absorpt_t_max 0.595
_oxdiff_exptl_absorpt_empirical_full_min 0.879
_oxdiff_exptl_absorpt_empirical_full_max 1.267
_oxdiff_exptl_absorpt_empirical_details
;
Empirical correction (ABSPACK) includes:
- Absorption correction using spherical harmonics
- Frame scaling
;

loop_
_space_group_symop_operation_xyz
'x, y, z'
'-x, -y, -z'

loop_
_atom_site_label
_atom_site_type_symbol
_atom_site_fract_x
_atom_site_fract_y
_atom_site_fract_z
_atom_site_U_iso_or_equiv
_atom_site_adp_type
_atom_site_occupancy
_atom_site_site_symmetry_order
_atom_site_calc_flag
_atom_site_refinement_flags_posn
_atom_site_refinement_flags_adp
Br1 Br 0.43266(5) 0.77272(3) 0.51478(2) 0.05191(10) Uani 1 1 d . .
Br2 Br 0.07242(6) 1.34849(3) 0.94598(2) 0.05389(10) Uani 1 1 d . .
F1 F 0.1814(3) 1.02912(15) 0.95639(5) 0.0469(4) Uani 1 1 d . .
F2 F 0.3183(3) 1.08748(16) 0.88114(6) 0.0488(4) Uani 1 1 d . .
F3 F 0.3575(3) 0.54117(17) 0.59037(6) 0.0518(4) Uani 1 1 d . .
F4 F 0.4412(3) 0.71404(16) 0.63021(6) 0.0599(5) Uani 1 1 d . .
F5 F 0.7524(3) 0.53167(17) 0.52223(6) 0.0581(4) Uani 1 1 d . .
F6 F -0.2554(3) 1.19655(17) 0.94453(7) 0.0622(5) Uani 1 1 d . .
F7 F -0.1283(3) 1.25253(15) 0.86927(6) 0.0627(5) Uani 1 1 d . .
F8 F 0.8347(3) 0.70096(19) 0.56257(7) 0.0675(5) Uani 1 1 d . .
C1 C 0.0486(4) 0.9492(2) 0.82633(8) 0.0267(5) Uani 1 1 d . .
C2 C 0.9952(4) 0.4721(2) 0.70357(8) 0.0302(5) Uani 1 1 d . .
C3 C 0.2712(4) 0.8905(2) 0.80011(9) 0.0326(5) Uani 1 1 d . .
H1 H 0.4064 0.8557 0.8188 0.039 Uiso 1 1 calc R U
C4 C -0.1460(4) 0.9993(2) 0.79810(9) 0.0321(5) Uani 1 1 d . .
H2 H -0.2990 1.0390 0.8155 0.039 Uiso 1 1 calc R U
C5 C 0.0184(4) 0.9567(2) 0.88367(8) 0.0277(5) Uani 1 1 d . .
C6 C -0.2149(4) 0.7692(2) 0.90045(8) 0.0293(5) Uani 1 1 d . .
C7 C 0.1176(4) 1.0667(2) 0.90872(9) 0.0317(5) Uani 1 1 d . .
C8 C -0.0999(4) 0.8808(2) 0.91428(9) 0.0316(5) Uani 1 1 d . .
H3 H -0.1114 0.9019 0.9500 0.038 Uiso 1 1 calc R U
C9 C -0.1442(4) 0.6843(2) 0.85665(9) 0.0331(5) Uani 1 1 d . .
H4 H -0.0135 0.6971 0.8335 0.040 Uiso 1 1 calc R U
C10 C 0.8228(4) 0.5444(2) 0.66831(9) 0.0335(5) Uani 1 1 d . .
H5 H 0.7825 0.6431 0.6715 0.040 Uiso 1 1 calc R U
C11 C 0.7145(4) 0.4927(2) 0.63255(9) 0.0306(5) Uani 1 1 d . .
C12 C 1.0128(4) 0.3360(2) 0.72031(9) 0.0344(5) Uani 1 1 d . .
H6 H 0.9099 0.2827 0.7084 0.041 Uiso 1 1 calc R U
C13 C 0.1017(5) 0.9341(3) 0.71933(9) 0.0409(6) Uani 1 1 d . .
H7 H 0.1201 0.9295 0.6828 0.049 Uiso 1 1 calc R U
C14 C 0.7596(4) 0.3422(2) 0.61764(8) 0.0303(5) Uani 1 1 d . .
C15 C -0.1194(5) 0.9920(3) 0.74491(9) 0.0383(6) Uani 1 1 d . .
H8 H -0.2537 1.0270 0.7260 0.046 Uiso 1 1 calc R U
C16 C -0.4040(4) 0.7449(2) 0.93419(9) 0.0363(6) Uani 1 1 d . .
H9 H -0.4501 0.7986 0.9650 0.044 Uiso 1 1 calc R U
C17 C 0.5414(4) 0.5950(3) 0.60259(9) 0.0361(6) Uani 1 1 d . .
C18 C 0.2956(5) 0.8830(2) 0.74682(10) 0.0389(6) Uani 1 1 d . .
H10 H 0.4474 0.8421 0.7292 0.047 Uiso 1 1 calc R U
C19 C 1.1470(4) 0.5479(3) 0.72262(9) 0.0355(6) Uani 1 1 d . .
H11 H 1.1341 0.6419 0.7126 0.043 Uiso 1 1 calc R U
C20 C 0.9754(4) 0.2774(3) 0.59022(9) 0.0363(6) Uani 1 1 d . .
H12 H 1.0921 0.3293 0.5805 0.044 Uiso 1 1 calc R U
C21 C -0.2631(4) 0.5817(2) 0.84668(9) 0.0367(6) Uani 1 1 d . .
H13 H -0.2121 0.5238 0.8170 0.044 Uiso 1 1 calc R U
C22 C 0.6557(5) 0.6426(3) 0.55219(10) 0.0384(6) Uani 1 1 d . .
C23 C 0.5907(4) 0.2642(3) 0.63166(9) 0.0372(6) Uani 1 1 d . .
H14 H 0.4425 0.3072 0.6503 0.045 Uiso 1 1 calc R U
C24 C 1.3312(5) 0.3532(3) 0.77158(10) 0.0419(6) Uani 1 1 d . .
H15 H 1.4462 0.3121 0.7944 0.050 Uiso 1 1 calc R U
C25 C 1.0208(5) 0.1371(3) 0.57704(11) 0.0457(7) Uani 1 1 d . .
H16 H 1.1681 0.0935 0.5582 0.055 Uiso 1 1 calc R U
C26 C -0.5253(5) 0.6440(3) 0.92342(10) 0.0425(6) Uani 1 1 d . .
H17 H -0.6567 0.6308 0.9462 0.051 Uiso 1 1 calc R U
C27 C 1.1783(5) 0.2779(3) 0.75401(9) 0.0397(6) Uani 1 1 d . .
H18 H 1.1874 0.1852 0.7653 0.048 Uiso 1 1 calc R U
C28 C 0.6386(5) 0.1240(3) 0.61843(10) 0.0462(7) Uani 1 1 d . .
H19 H 0.5231 0.0712 0.6282 0.055 Uiso 1 1 calc R U
C29 C -0.4551(5) 0.5626(3) 0.87950(10) 0.0409(6) Uani 1 1 d . .
H20 H -0.5386 0.4937 0.8719 0.049 Uiso 1 1 calc R U
C30 C 1.3150(5) 0.4888(3) 0.75557(10) 0.0412(6) Uani 1 1 d . .
H21 H 1.4198 0.5411 0.7673 0.049 Uiso 1 1 calc R U
C31 C 0.8528(6) 0.0608(3) 0.59124(11) 0.0499(7) Uani 1 1 d . .
H22 H 0.8847 -0.0352 0.5823 0.060 Uiso 1 1 calc R U
C32 C -0.0597(5) 1.2096(3) 0.91506(10) 0.0375(6) Uani 1 1 d . .

loop_
_atom_site_aniso_label
_atom_site_aniso_U_11
_atom_site_aniso_U_22
_atom_site_aniso_U_33
_atom_site_aniso_U_23
_atom_site_aniso_U_13
_atom_site_aniso_U_12
Br1 0.05872(19) 0.04856(17) 0.04371(16) 0.01158(12) -0.00972(13) -0.00110(13)
Br2 0.0683(2) 0.03856(16) 0.05901(19) -0.01065(13) -0.01317(15) -0.01776(14)
F1 0.0636(10) 0.0417(8) 0.0378(8) 0.0001(6) -0.0210(7) -0.0107(7)
F2 0.0386(8) 0.0582(10) 0.0534(9) -0.0181(8) 0.0093(7) -0.0232(7)
F3 0.0341(8) 0.0659(10) 0.0598(10) 0.0217(8) -0.0125(7) -0.0181(7)
F4 0.0710(11) 0.0516(10) 0.0384(9) -0.0088(7) -0.0026(8) 0.0231(8)
F5 0.0683(11) 0.0542(10) 0.0368(8) 0.0001(7) 0.0100(8) 0.0108(8)
F6 0.0425(9) 0.0555(10) 0.0849(13) -0.0251(9) 0.0184(9) -0.0124(8)
F7 0.0977(14) 0.0347(8) 0.0548(10) 0.0008(7) -0.0366(10) -0.0016(8)
F8 0.0615(11) 0.0750(12) 0.0813(13) 0.0323(10) -0.0250(10) -0.0411(10)
C1 0.0313(12) 0.0222(11) 0.0279(11) 0.0013(9) -0.0010(9) -0.0096(9)
C2 0.0340(13) 0.0317(12) 0.0251(11) -0.0048(9) 0.0011(10) -0.0095(10)
C3 0.0336(13) 0.0286(12) 0.0351(13) -0.0016(10) -0.0014(10) -0.0071(10)
C4 0.0319(13) 0.0312(12) 0.0351(13) 0.0033(10) -0.0033(10) -0.0108(10)
C5 0.0298(12) 0.0261(11) 0.0260(11) -0.0005(9) -0.0032(9) -0.0035(9)
C6 0.0321(13) 0.0262(11) 0.0284(12) 0.0047(9) -0.0039(10) -0.0041(9)
C7 0.0344(13) 0.0350(13) 0.0269(12) 0.0008(10) -0.0034(10) -0.0103(10)
C8 0.0382(13) 0.0312(12) 0.0242(11) -0.0010(9) -0.0012(10) -0.0064(10)
C9 0.0373(13) 0.0311(12) 0.0305(12) 0.0036(10) -0.0013(10) -0.0079(10)
C10 0.0387(14) 0.0286(12) 0.0318(13) 0.0004(10) 0.0009(10) -0.0065(10)
C11 0.0303(12) 0.0334(12) 0.0271(12) -0.0006(10) 0.0021(10) -0.0070(10)
C12 0.0422(14) 0.0335(13) 0.0318(13) -0.0002(10) -0.0044(11) -0.0176(11)
C13 0.0644(18) 0.0353(13) 0.0281(13) -0.0017(11) -0.0011(12) -0.0233(13)
C14 0.0338(13) 0.0329(12) 0.0252(11) 0.0006(9) -0.0070(10) -0.0083(10)
C15 0.0487(16) 0.0364(13) 0.0351(13) 0.0065(11) -0.0147(12) -0.0165(12)
C16 0.0397(14) 0.0347(13) 0.0324(13) 0.0024(10) 0.0017(11) -0.0062(11)
C17 0.0349(13) 0.0352(13) 0.0354(13) -0.0037(11) -0.0008(11) -0.0033(11)
C18 0.0450(15) 0.0323(13) 0.0387(14) -0.0076(11) 0.0097(12) -0.0128(11)
C19 0.0461(15) 0.0330(13) 0.0304(13) -0.0021(10) -0.0013(11) -0.0160(11)
C20 0.0334(13) 0.0376(14) 0.0385(14) -0.0015(11) -0.0039(11) -0.0089(11)
C21 0.0447(15) 0.0297(13) 0.0362(13) -0.0006(10) -0.0075(11) -0.0079(11)
C22 0.0400(14) 0.0371(14) 0.0385(14) 0.0016(11) -0.0037(11) -0.0099(11)
C23 0.0361(14) 0.0448(15) 0.0334(13) 0.0038(11) -0.0055(11) -0.0143(11)
C24 0.0439(15) 0.0462(15) 0.0369(14) 0.0015(12) -0.0119(12) -0.0100(12)
C25 0.0464(16) 0.0388(15) 0.0488(16) -0.0075(12) -0.0078(13) -0.0020(12)
C26 0.0358(14) 0.0420(15) 0.0489(16) 0.0067(12) 0.0047(12) -0.0108(12)
C27 0.0520(16) 0.0338(13) 0.0355(13) 0.0040(11) -0.0060(12) -0.0139(12)
C28 0.0547(18) 0.0476(16) 0.0459(16) 0.0115(13) -0.0188(14) -0.0260(14)
C29 0.0396(15) 0.0362(14) 0.0501(16) 0.0033(12) -0.0079(12) -0.0142(11)
C30 0.0471(16) 0.0453(15) 0.0377(14) -0.0054(12) -0.0076(12) -0.0222(12)
C31 0.068(2) 0.0322(14) 0.0516(17) -0.0009(12) -0.0233(15) -0.0085(14)
C32 0.0431(15) 0.0335(13) 0.0366(14) -0.0032(11) -0.0037(11) -0.0098(11)

loop_
_atom_type_symbol
_atom_type_description
_atom_type_scat_dispersion_real
_atom_type_scat_dispersion_imag
_atom_type_scat_source
C C 0.0033 0.0016 'International Tables Vol C Tables 4.2.6.8 and 6.1.1.4'
H H 0.0000 0.0000 'International Tables Vol C Tables 4.2.6.8 and 6.1.1.4'
F F 0.0171 0.0103 'International Tables Vol C Tables 4.2.6.8 and 6.1.1.4'
Br Br -0.2901 2.4595 'International Tables Vol C Tables 4.2.6.8 and 6.1.1.4'

loop_
_geom_angle_atom_site_label_1
_geom_angle_atom_site_label_2
_geom_angle_atom_site_label_3
_geom_angle
C4 C1 C3 118.8(2)
C4 C1 C5 120.5(2)
C3 C1 C5 120.8(2)
C12 C2 C19 118.0(2)
C12 C2 C10 124.9(2)
C19 C2 C10 117.1(2)
C18 C3 C1 120.1(2)
C18 C3 H1 120.0
C1 C3 H1 120.0
C15 C4 C1 120.7(2)
C15 C4 H2 119.6
C1 C4 H2 119.6
C8 C5 C1 125.7(2)
C8 C5 C7 117.7(2)
C1 C5 C7 116.52(19)
C9 C6 C16 118.1(2)
C9 C6 C8 124.4(2)
C16 C6 C8 117.5(2)
F1 C7 F2 106.40(18)
F1 C7 C5 111.73(19)
F2 C7 C5 111.38(18)
F1 C7 C32 106.20(18)
F2 C7 C32 106.71(19)
C5 C7 C32 113.95(19)
C5 C8 C6 129.1(2)
C5 C8 H3 115.5
C6 C8 H3 115.5
C21 C9 C6 120.4(2)
C21 C9 H4 119.8
C6 C9 H4 119.8
C11 C10 C2 130.0(2)
C11 C10 H5 115.0
C2 C10 H5 115.0
C10 C11 C14 125.4(2)
C10 C11 C17 117.5(2)
C14 C11 C17 117.02(19)
C27 C12 C2 120.6(2)
C27 C12 H6 119.7
C2 C12 H6 119.7
C18 C13 C15 119.8(2)
C18 C13 H7 120.1
C15 C13 H7 120.1
C20 C14 C23 119.0(2)
C20 C14 C11 119.8(2)
C23 C14 C11 121.1(2)
C13 C15 C4 120.1(2)
C13 C15 H8 120.0
C4 C15 H8 120.0
C26 C16 C6 121.1(2)
C26 C16 H9 119.4
C6 C16 H9 119.4
F3 C17 F4 106.5(2)
F3 C17 C11 111.4(2)
F4 C17 C11 111.76(19)
F3 C17 C22 106.9(2)
F4 C17 C22 105.4(2)
C11 C17 C22 114.3(2)
C13 C18 C3 120.6(2)
C13 C18 H10 119.7
C3 C18 H10 119.7
C30 C19 C2 121.3(2)
C30 C19 H11 119.4
C2 C19 H11 119.4
C25 C20 C14 120.3(2)
C25 C20 H12 119.9
C14 C20 H12 119.9
C29 C21 C9 120.7(2)
C29 C21 H13 119.7
C9 C21 H13 119.7
F5 C22 F8 107.1(2)
F5 C22 C17 109.1(2)
F8 C22 C17 109.2(2)
F5 C22 Br1 108.70(17)
F8 C22 Br1 108.93(17)
C17 C22 Br1 113.64(17)
C28 C23 C14 120.1(2)
C28 C23 H14 119.9
C14 C23 H14 119.9
C27 C24 C30 119.4(2)
C27 C24 H15 120.3
C30 C24 H15 120.3
C31 C25 C20 120.2(3)
C31 C25 H16 119.9
C20 C25 H16 119.9
C29 C26 C16 119.9(2)
C29 C26 H17 120.1
C16 C26 H17 120.1
C12 C27 C24 120.7(2)
C12 C27 H18 119.6
C24 C27 H18 119.6
C31 C28 C23 120.4(3)
C31 C28 H19 119.8
C23 C28 H19 119.8
C26 C29 C21 119.8(2)
C26 C29 H20 120.1
C21 C29 H20 120.1
C19 C30 C24 120.0(2)
C19 C30 H21 120.0
C24 C30 H21 120.0
C25 C31 C28 120.0(3)
C25 C31 H22 120.0
C28 C31 H22 120.0
F7 C32 F6 107.4(2)
F7 C32 C7 109.0(2)
F6 C32 C7 109.2(2)
F7 C32 Br2 109.54(17)
F6 C32 Br2 108.31(16)
C7 C32 Br2 113.16(17)

loop_
_geom_bond_atom_site_label_1
_geom_bond_atom_site_label_2
_geom_bond_distance
Br1 C22 1.923(3)
Br2 C32 1.928(2)
F1 C7 1.355(3)
F2 C7 1.358(3)
F3 C17 1.350(3)
F4 C17 1.363(3)
F5 C22 1.331(3)
F6 C32 1.334(3)
F7 C32 1.330(3)
F8 C22 1.337(3)
C1 C4 1.389(3)
C1 C3 1.394(3)
C1 C5 1.492(3)
C2 C12 1.393(3)
C2 C19 1.398(3)
C2 C10 1.473(3)
C3 C18 1.387(3)
C3 H1 0.9500
C4 C15 1.385(3)
C4 H2 0.9500
C5 C8 1.337(3)
C5 C7 1.515(3)
C6 C9 1.396(3)
C6 C16 1.398(3)
C6 C8 1.472(3)
C7 C32 1.537(3)
C8 H3 0.9500
C9 C21 1.384(3)
C9 H4 0.9500
C10 C11 1.334(3)
C10 H5 0.9500
C11 C14 1.496(3)
C11 C17 1.513(3)
C12 C27 1.379(3)
C12 H6 0.9500
C13 C18 1.376(4)
C13 C15 1.379(4)
C13 H7 0.9500
C14 C20 1.392(3)
C14 C23 1.393(3)
C15 H8 0.9500
C16 C26 1.384(4)
C16 H9 0.9500
C17 C22 1.536(3)
C18 H10 0.9500
C19 C30 1.378(4)
C19 H11 0.9500
C20 C25 1.388(3)
C20 H12 0.9500
C21 C29 1.380(4)
C21 H13 0.9500
C23 C28 1.387(4)
C23 H14 0.9500
C24 C27 1.383(4)
C24 C30 1.384(4)
C24 H15 0.9500
C25 C31 1.378(4)
C25 H16 0.9500
C26 C29 1.380(4)
C26 H17 0.9500
C27 H18 0.9500
C28 C31 1.378(4)
C28 H19 0.9500
C29 H20 0.9500
C30 H21 0.9500
C31 H22 0.9500

loop_
_geom_torsion_atom_site_label_1
_geom_torsion_atom_site_label_2
_geom_torsion_atom_site_label_3
_geom_torsion_atom_site_label_4
_geom_torsion
C4 C1 C3 C18 0.0(3)
C5 C1 C3 C18 179.3(2)
C3 C1 C4 C15 -0.4(3)
C5 C1 C4 C15 -179.7(2)
C4 C1 C5 C8 70.5(3)
C3 C1 C5 C8 -108.8(3)
C4 C1 C5 C7 -105.4(2)
C3 C1 C5 C7 75.3(3)
C8 C5 C7 F1 31.5(3)
C1 C5 C7 F1 -152.28(19)
C8 C5 C7 F2 150.4(2)
C1 C5 C7 F2 -33.4(3)
C8 C5 C7 C32 -88.8(3)
C1 C5 C7 C32 87.3(2)
C1 C5 C8 C6 3.7(4)
C7 C5 C8 C6 179.5(2)
C9 C6 C8 C5 27.0(4)
C16 C6 C8 C5 -154.5(2)
C16 C6 C9 C21 1.5(3)
C8 C6 C9 C21 -180.0(2)
C12 C2 C10 C11 -25.8(4)
C19 C2 C10 C11 156.1(2)
C2 C10 C11 C14 -4.2(4)
C2 C10 C11 C17 179.1(2)
C19 C2 C12 C27 -1.0(3)
C10 C2 C12 C27 -179.1(2)
C10 C11 C14 C20 -71.3(3)
C17 C11 C14 C20 105.4(3)
C10 C11 C14 C23 107.4(3)
C17 C11 C14 C23 -75.9(3)
C18 C13 C15 C4 0.3(4)
C1 C4 C15 C13 0.2(4)
C9 C6 C16 C26 -2.9(3)
C8 C6 C16 C26 178.5(2)
C10 C11 C17 F3 -146.2(2)
C14 C11 C17 F3 36.8(3)
C10 C11 C17 F4 -27.3(3)
C14 C11 C17 F4 155.8(2)
C10 C11 C17 C22 92.4(3)
C14 C11 C17 C22 -84.6(3)
C15 C13 C18 C3 -0.7(4)
C1 C3 C18 C13 0.6(3)
C12 C2 C19 C30 2.2(4)
C10 C2 C19 C30 -179.6(2)
C23 C14 C20 C25 0.1(3)
C11 C14 C20 C25 178.8(2)
C6 C9 C21 C29 0.8(4)
F3 C17 C22 F5 -65.2(2)
F4 C17 C22 F5 -178.25(19)
C11 C17 C22 F5 58.6(3)
F3 C17 C22 F8 178.03(19)
F4 C17 C22 F8 65.0(3)
C11 C17 C22 F8 -58.1(3)
F3 C17 C22 Br1 56.2(2)
F4 C17 C22 Br1 -56.8(2)
C11 C17 C22 Br1 -179.93(16)
C20 C14 C23 C28 0.1(3)
C11 C14 C23 C28 -178.5(2)
C14 C20 C25 C31 -0.3(4)
C6 C16 C26 C29 2.0(4)
C2 C12 C27 C24 -0.5(4)
C30 C24 C27 C12 0.8(4)
C14 C23 C28 C31 -0.2(4)
C16 C26 C29 C21 0.4(4)
C9 C21 C29 C26 -1.8(4)
C2 C19 C30 C24 -1.8(4)
C27 C24 C30 C19 0.3(4)
C20 C25 C31 C28 0.3(4)
C23 C28 C31 C25 0.0(4)
F1 C7 C32 F7 179.69(19)
F2 C7 C32 F7 66.5(2)
C5 C7 C32 F7 -56.9(3)
F1 C7 C32 F6 -63.2(2)
F2 C7 C32 F6 -176.42(18)
C5 C7 C32 F6 60.2(3)
F1 C7 C32 Br2 57.5(2)
F2 C7 C32 Br2 -55.7(2)
C5 C7 C32 Br2 -179.04(15)
